data_1530849
loop_
_publ_author_name
'Sutich, P.R.'
'Taitai, A.'
'Lacout, J.L.'
'Young, R.A.'

_publ_section_title
;
 Structural consequences of the coupled substitution of Eu, S in calcium
 sulfoapatite
;
_journal_name_full 'Journal of Solid State Chemistry'
_journal_page_first 267
_journal_page_last 277
_journal_volume 63
_journal_year 1986
_chemical_formula_sum 'Ca10 O24 P6 S0.95'
_chemical_name_systematic 'Ca10 (P O4)6 S0.95'
_space_group_IT_number 173
_symmetry_space_group_name_Hall 'P 6c'
_symmetry_space_group_name_H-M 'P 63'
_cell_angle_alpha 90
_cell_angle_beta 90
_cell_angle_gamma 120
_cell_formula_units_Z 1
_cell_length_a 9.4554
_cell_length_b 9.4554
_cell_length_c 6.8405
_cell_volume 529.637
_citation_journal_id_ASTM JSSCBI
_cod_data_source_file Sutich_JSSCBI_1986_1290.cif
_cod_data_source_block Ca10O24P6S0.95
_cod_database_code 1530849

loop_
_symmetry_equiv_pos_as_xyz
x,y,z
x-y,x,z+1/2
-y,x-y,z
-x,-y,z+1/2
-x+y,-x,z
y,-x+y,z+1/2

loop_
_atom_site_label
_atom_site_type_symbol
_atom_site_fract_x
_atom_site_fract_y
_atom_site_fract_z
_atom_site_occupancy
_atom_site_U_iso_or_equiv
Ca3 Ca+2 0.2459 -0.011 0.25 1 0.0
S1 S-2 0 0 0.4846 0.475 0.0
O2 O-2 0.5841 0.4724 0.3061 1 0.0
Ca2 Ca+2 0.6667 0.3333 0.0096 1 0.0
O4 O-2 -0.308 -0.2373 -0.0789 1 0.0
P1 P+5 0.3968 0.372 0.2441 1 0.0
O3 O-2 0.3848 0.2853 0.068 1 0.0
Ca1 Ca+2 0.3333 0.6667 0.0223 1 0.0
O1 O-2 0.3266 0.4852 0.264 1 0.0
